data_7049677
loop_
_publ_author_name
'Xu, Xingyu'
'Zhang, Zengyu'
'Huang, Shiqing'
'Cao, Lei'
'Liu, Wei'
'Yan, Xiaoyu'

_publ_section_title
;
 4-Halo-1,2,3-triazolylidenes: stable carbenes featuring halogen bonding.
;
_journal_issue 20
_journal_name_full 'Dalton transactions (Cambridge, England : 2003)'
_journal_page_first 6931
_journal_page_last 6941
_journal_paper_doi 10.1039/c9dt01018a
_journal_volume 48
_journal_year 2019
_chemical_formula_moiety 'C52 H68 Au Br2 N6, F6 P'
_chemical_formula_sum 'C52 H68 Au Br2 F6 N6 P'
_chemical_formula_weight 1278.88
_space_group_crystal_system triclinic
_space_group_IT_number 2
_space_group_name_Hall '-P 1'
_space_group_name_H-M_alt 'P -1'
_symmetry_space_group_name_Hall '-P 1'
_symmetry_space_group_name_H-M 'P -1'
_atom_sites_solution_hydrogens geom
_atom_sites_solution_primary dual
_audit_creation_date 2018-05-28
_audit_creation_method
;
Olex2 1.2
(compiled 2018.05.18 svn.r3508 for OlexSys, GUI svn.r5497)
;
_audit_update_record
;
2018-07-24 deposited with the CCDC.    2019-04-12 downloaded from the CCDC.
;
_cell_angle_alpha 61.539(2)
_cell_angle_beta 81.127(3)
_cell_angle_gamma 78.725(2)
_cell_formula_units_Z 1
_cell_length_a 10.8269(8)
_cell_length_b 12.9235(8)
_cell_length_c 13.1193(9)
_cell_measurement_reflns_used 8054
_cell_measurement_temperature 200(2)
_cell_measurement_theta_max 26.378
_cell_measurement_theta_min 2.388
_cell_volume 1578.69(19)
_computing_cell_refinement 'SAINT V8.38A (?, 2016)'
_computing_data_reduction 'SAINT V8.38A (?, 2016)'
_computing_molecular_graphics 'Olex2 (Dolomanov et al., 2009)'
_computing_publication_material 'Olex2 (Dolomanov et al., 2009)'
_computing_structure_refinement 'XL (Sheldrick, 2008)'
_computing_structure_solution 'XT (Sheldrick, 2015)'
_diffrn_ambient_temperature 200.01
_diffrn_measured_fraction_theta_full 0.998
_diffrn_measured_fraction_theta_max 0.996
_diffrn_measurement_device_type 'Bruker APEX-II CCD'
_diffrn_measurement_method '\f and \w scans'
_diffrn_radiation_type MoK\a
_diffrn_radiation_wavelength 0.71073
_diffrn_reflns_av_R_equivalents 0.0738
_diffrn_reflns_av_unetI/netI 0.0925
_diffrn_reflns_Laue_measured_fraction_full 0.998
_diffrn_reflns_Laue_measured_fraction_max 0.996
_diffrn_reflns_limit_h_max 13
_diffrn_reflns_limit_h_min -14
_diffrn_reflns_limit_k_max 15
_diffrn_reflns_limit_k_min -17
_diffrn_reflns_limit_l_max 17
_diffrn_reflns_limit_l_min -17
_diffrn_reflns_number 26654
_diffrn_reflns_point_group_measured_fraction_full 0.998
_diffrn_reflns_point_group_measured_fraction_max 0.996
_diffrn_reflns_theta_full 25.242
_diffrn_reflns_theta_max 28.360
_diffrn_reflns_theta_min 2.387
_diffrn_standards_number 0
_exptl_absorpt_coefficient_mu 3.672
_exptl_absorpt_correction_T_max 0.7457
_exptl_absorpt_correction_T_min 0.4823
_exptl_absorpt_correction_type multi-scan
_exptl_absorpt_process_details
'SADABS-2016/2 (Bruker,2016/2) was used for absorption correction. wR2(int) was 0.0914 before and 0.0647 after correction. The Ratio of minimum to maximum transmission is 0.6468. The \l/2 correction factor is Not present.'
_exptl_crystal_colour 'clear light colourless'
_exptl_crystal_colour_lustre clear
_exptl_crystal_colour_modifier light
_exptl_crystal_colour_primary colourless
_exptl_crystal_density_diffrn 1.345
_exptl_crystal_description block
_exptl_crystal_F_000 640
_exptl_crystal_size_max 0.5
_exptl_crystal_size_mid 0.4
_exptl_crystal_size_min 0.34
_refine_diff_density_max 0.933
_refine_diff_density_min -1.007
_refine_diff_density_rms 0.127
_refine_ls_extinction_method none
_refine_ls_goodness_of_fit_ref 1.038
_refine_ls_hydrogen_treatment constr
_refine_ls_matrix_type full
_refine_ls_number_parameters 318
_refine_ls_number_reflns 7884
_refine_ls_number_restraints 19
_refine_ls_restrained_S_all 1.067
_refine_ls_R_factor_all 0.0830
_refine_ls_R_factor_gt 0.0493
_refine_ls_shift/su_max 0.002
_refine_ls_shift/su_mean 0.000
_refine_ls_structure_factor_coef Fsqd
_refine_ls_weighting_details 'w=1/[\s^2^(Fo^2^)+(0.0434P)^2^+0.3623P] where P=(Fo^2^+2Fc^2^)/3'
_refine_ls_weighting_scheme calc
_refine_ls_wR_factor_gt 0.0946
_refine_ls_wR_factor_ref 0.1040
_reflns_Friedel_coverage 0.000
_reflns_number_gt 5848
_reflns_number_total 7884
_reflns_threshold_expression 'I > 2\s(I)'
_cod_data_source_file c9dt01018a2.cif
_cod_data_source_block mo_xxy201711151au_0m
_cod_depositor_comments 'Adding full bibliography for 7049675--7049689.cif.'
_cod_database_code 7049677
_shelx_shelxl_version_number 2016/6
_shelx_space_group_comment
;
The symmetry employed for this shelxl refinement is uniquely defined
by the following loop, which should always be used as a source of
symmetry information in preference to the above space-group names.
They are only intended as comments.
;
_shelx_estimated_absorpt_t_max 0.368
_shelx_estimated_absorpt_t_min 0.261
_olex2_refinement_description
;
1. Fixed Uiso
 At 1.2 times of:
  All C(H) groups
 At 1.5 times of:
  All C(H,H,H) groups
2. Rigid bond restraints
 C25, C26
 with sigma for 1-2 distances of 0.001 and sigma for 1-3 distances of 0.001
3. Uiso/Uaniso restraints and constraints
Uanis(F3) \\sim Ueq: with sigma of 0.001 and sigma for terminal atoms of 0.002
Uanis(C26) \\sim Ueq, Uanis(C24) \\sim Ueq: with sigma of 0.001 and sigma for
terminal atoms of 0.002
4.a Ternary CH refined with riding coordinates:
 C15(H15), C21(H21), C25(H25), C18(H18)
4.b Aromatic/amide H refined with riding coordinates:
 C7(H7), C6(H6), C13(H13), C12(H12), C5(H5), C11(H11)
4.c Idealised Me refined as rotating group:
 C17(H17A,H17B,H17C), C22(H22A,H22B,H22C), C19(H19A,H19B,H19C), C16(H16A,H16B,
 H16C), C23(H23A,H23B,H23C), C20(H20A,H20B,H20C), C24(H24A,H24B,H24C), C26(H26A,
 H26B,H26C)
;
_olex2_submission_special_instructions 'No special instructions were received'

loop_
_space_group_symop_operation_xyz
'x, y, z'
'-x, -y, -z'

loop_
_atom_site_label
_atom_site_type_symbol
_atom_site_fract_x
_atom_site_fract_y
_atom_site_fract_z
_atom_site_U_iso_or_equiv
_atom_site_adp_type
_atom_site_occupancy
_atom_site_site_symmetry_order
_atom_site_calc_flag
_atom_site_refinement_flags_posn
_atom_site_refinement_flags_adp
_atom_site_refinement_flags_occupancy
Au1 Au 0.500000 0.500000 0.500000 0.03049(10) Uani 1 2 d S T P
Br1 Br 0.49573(6) 0.45383(4) 0.82287(4) 0.05542(17) Uani 1 1 d . . .
P1 P 0.000000 1.000000 1.000000 0.0541(6) Uani 1 2 d S T P
N1 N 0.4305(3) 0.7296(3) 0.5157(3) 0.0239(8) Uani 1 1 d . . .
N3 N 0.4268(3) 0.6983(3) 0.6866(3) 0.0262(8) Uani 1 1 d . . .
N2 N 0.4086(3) 0.7858(3) 0.5802(3) 0.0255(8) Uani 1 1 d . . .
C1 C 0.4625(4) 0.6086(3) 0.5754(4) 0.0280(10) Uani 1 1 d . . .
C9 C 0.4237(4) 0.8000(4) 0.3911(4) 0.0302(10) Uani 1 1 d . . .
C3 C 0.4096(4) 0.7272(3) 0.7828(4) 0.0297(10) Uani 1 1 d . . .
C2 C 0.4593(4) 0.5922(3) 0.6868(4) 0.0311(10) Uani 1 1 d . . .
F1 F 0.1440(4) 1.0133(4) 0.9676(4) 0.1052(14) Uani 1 1 d . . .
F2 F 0.0447(4) 0.8664(4) 1.0853(4) 0.1063(15) Uani 1 1 d . . .
C10 C 0.3088(5) 0.8180(4) 0.3452(4) 0.0417(12) Uani 1 1 d . . .
F3 F 0.0008(4) 1.0344(4) 1.0988(4) 0.1005(13) Uani 1 1 d . U .
C4 C 0.2890(5) 0.7313(4) 0.8373(4) 0.0384(11) Uani 1 1 d . . .
C8 C 0.5148(5) 0.7513(4) 0.8125(4) 0.0385(12) Uani 1 1 d . . .
C14 C 0.5323(4) 0.8432(4) 0.3253(4) 0.0352(11) Uani 1 1 d . . .
C7 C 0.4938(6) 0.7824(4) 0.9031(5) 0.0517(15) Uani 1 1 d . . .
H7 H 0.562333 0.799745 0.927061 0.062 Uiso 1 1 calc R . .
C6 C 0.3760(7) 0.7882(4) 0.9578(5) 0.0570(16) Uani 1 1 d . . .
H6 H 0.364097 0.810199 1.018568 0.068 Uiso 1 1 calc R . .
C15 C 0.6544(5) 0.8218(4) 0.3797(5) 0.0507(14) Uani 1 1 d . . .
H15 H 0.637729 0.780565 0.466079 0.061 Uiso 1 1 calc R . .
C21 C 0.1775(5) 0.7061(4) 0.7992(5) 0.0511(14) Uani 1 1 d . . .
H21 H 0.210500 0.659077 0.755930 0.061 Uiso 1 1 calc R . .
C13 C 0.5247(5) 0.9089(4) 0.2061(5) 0.0495(13) Uani 1 1 d . . .
H13 H 0.597041 0.939623 0.157603 0.059 Uiso 1 1 calc R . .
C12 C 0.4128(6) 0.9298(5) 0.1581(5) 0.0575(16) Uani 1 1 d . . .
H12 H 0.408788 0.975916 0.076300 0.069 Uiso 1 1 calc R . .
C25 C 0.6423(5) 0.7481(6) 0.7497(6) 0.0647(15) Uani 1 1 d . U .
H25 H 0.636995 0.711940 0.698287 0.078 Uiso 1 1 calc R . .
C5 C 0.2750(6) 0.7627(4) 0.9264(5) 0.0528(14) Uani 1 1 d . . .
H5 H 0.194460 0.766557 0.966170 0.063 Uiso 1 1 calc R . .
C11 C 0.3060(6) 0.8857(5) 0.2251(5) 0.0557(15) Uani 1 1 d . . .
H11 H 0.230049 0.901510 0.189118 0.067 Uiso 1 1 calc R . .
C18 C 0.1938(5) 0.7671(6) 0.4185(5) 0.0613(17) Uani 1 1 d . . .
H18 H 0.214890 0.723627 0.501611 0.074 Uiso 1 1 calc R . .
C17 C 0.7032(6) 0.9365(5) 0.3466(6) 0.078(2) Uani 1 1 d . . .
H17A H 0.720425 0.978379 0.262072 0.117 Uiso 1 1 calc GR . .
H17B H 0.781228 0.918684 0.384676 0.117 Uiso 1 1 calc GR . .
H17C H 0.639717 0.986768 0.371513 0.117 Uiso 1 1 calc GR . .
C22 C 0.1014(6) 0.8218(6) 0.7185(6) 0.0722(19) Uani 1 1 d . . .
H22A H 0.066852 0.868147 0.760230 0.108 Uiso 1 1 calc GR . .
H22B H 0.031986 0.804109 0.692003 0.108 Uiso 1 1 calc GR . .
H22C H 0.156177 0.867721 0.651170 0.108 Uiso 1 1 calc GR . .
C19 C 0.1573(7) 0.6788(7) 0.3867(7) 0.097(3) Uani 1 1 d . . .
H19A H 0.129969 0.720745 0.307307 0.146 Uiso 1 1 calc GR . .
H19B H 0.088119 0.639937 0.440831 0.146 Uiso 1 1 calc GR . .
H19C H 0.230301 0.618668 0.391486 0.146 Uiso 1 1 calc GR . .
C16 C 0.7566(6) 0.7414(7) 0.3452(8) 0.107(3) Uani 1 1 d . . .
H16A H 0.723748 0.668949 0.362332 0.161 Uiso 1 1 calc GR . .
H16B H 0.830663 0.720370 0.389439 0.161 Uiso 1 1 calc GR . .
H16C H 0.780835 0.783659 0.261904 0.161 Uiso 1 1 calc GR . .
C23 C 0.0932(7) 0.6337(7) 0.9041(7) 0.105(3) Uani 1 1 d . . .
H23A H 0.145257 0.566267 0.961748 0.158 Uiso 1 1 calc GR . .
H23B H 0.032711 0.604131 0.879378 0.158 Uiso 1 1 calc GR . .
H23C H 0.047290 0.684028 0.938604 0.158 Uiso 1 1 calc GR . .
C20 C 0.0843(6) 0.8655(7) 0.4063(6) 0.095(3) Uani 1 1 d . . .
H20A H 0.110608 0.922240 0.425385 0.143 Uiso 1 1 calc GR . .
H20B H 0.012651 0.830803 0.459495 0.143 Uiso 1 1 calc GR . .
H20C H 0.059160 0.906701 0.326178 0.143 Uiso 1 1 calc GR . .
C24 C 0.6776(8) 0.8706(7) 0.6715(7) 0.098(2) Uani 1 1 d . U .
H24A H 0.613533 0.917321 0.615280 0.147 Uiso 1 1 calc GR . .
H24B H 0.759830 0.864109 0.630041 0.147 Uiso 1 1 calc GR . .
H24C H 0.682473 0.909991 0.718480 0.147 Uiso 1 1 calc GR . .
C26 C 0.7430(8) 0.6658(8) 0.8352(8) 0.116(3) Uani 1 1 d . U .
H26A H 0.763920 0.705589 0.876571 0.174 Uiso 1 1 calc GR . .
H26B H 0.818979 0.647412 0.792176 0.174 Uiso 1 1 calc GR . .
H26C H 0.710138 0.592008 0.891245 0.174 Uiso 1 1 calc GR . .

loop_
_atom_site_aniso_label
_atom_site_aniso_U_11
_atom_site_aniso_U_22
_atom_site_aniso_U_33
_atom_site_aniso_U_23
_atom_site_aniso_U_13
_atom_site_aniso_U_12
Au1 0.04145(17) 0.01836(12) 0.03297(17) -0.01264(11) -0.00530(11) -0.00276(9)
Br1 0.0922(5) 0.0248(3) 0.0357(3) -0.0050(2) -0.0167(3) 0.0065(3)
P1 0.0582(14) 0.0678(14) 0.0363(12) -0.0309(11) -0.0178(10) 0.0212(10)
N1 0.0263(19) 0.0199(16) 0.027(2) -0.0118(15) -0.0060(15) -0.0001(13)
N3 0.028(2) 0.0238(17) 0.028(2) -0.0127(16) -0.0081(16) 0.0001(14)
N2 0.0268(19) 0.0228(17) 0.028(2) -0.0127(16) -0.0076(16) 0.0011(14)
C1 0.032(2) 0.0165(19) 0.034(3) -0.0087(19) -0.007(2) -0.0017(16)
C9 0.042(3) 0.025(2) 0.028(3) -0.014(2) -0.008(2) -0.0012(18)
C3 0.040(3) 0.020(2) 0.027(3) -0.0079(19) -0.011(2) 0.0004(17)
C2 0.038(3) 0.020(2) 0.031(3) -0.0097(19) -0.009(2) 0.0020(17)
F1 0.063(3) 0.146(4) 0.111(4) -0.070(3) -0.002(2) 0.002(2)
F2 0.125(4) 0.077(3) 0.080(3) -0.017(2) -0.029(3) 0.030(3)
C10 0.047(3) 0.037(3) 0.038(3) -0.011(2) -0.017(2) -0.006(2)
F3 0.109(2) 0.114(2) 0.0898(19) -0.0613(16) -0.0179(15) 0.0072(15)
C4 0.045(3) 0.025(2) 0.040(3) -0.015(2) 0.001(2) 0.0002(19)
C8 0.047(3) 0.031(2) 0.040(3) -0.016(2) -0.019(2) 0.001(2)
C14 0.042(3) 0.026(2) 0.034(3) -0.010(2) -0.002(2) -0.0056(19)
C7 0.082(4) 0.032(3) 0.046(3) -0.017(3) -0.031(3) -0.001(3)
C6 0.109(5) 0.031(3) 0.030(3) -0.016(2) -0.007(3) -0.003(3)
C15 0.043(3) 0.045(3) 0.050(3) -0.009(3) -0.004(3) -0.012(2)
C21 0.037(3) 0.043(3) 0.070(4) -0.025(3) 0.005(3) -0.008(2)
C13 0.059(4) 0.046(3) 0.037(3) -0.013(3) 0.004(3) -0.015(2)
C12 0.088(5) 0.048(3) 0.027(3) -0.004(3) -0.014(3) -0.019(3)
C25 0.045(3) 0.085(4) 0.096(5) -0.066(4) 0.005(3) -0.020(3)
C5 0.071(4) 0.037(3) 0.042(3) -0.018(3) 0.013(3) -0.005(3)
C11 0.068(4) 0.058(3) 0.043(3) -0.016(3) -0.024(3) -0.017(3)
C18 0.041(3) 0.079(4) 0.049(4) -0.012(3) -0.017(3) -0.014(3)
C17 0.073(5) 0.062(4) 0.096(5) -0.022(4) -0.037(4) -0.018(3)
C22 0.066(4) 0.068(4) 0.084(5) -0.034(4) -0.027(4) 0.001(3)
C19 0.080(5) 0.109(6) 0.103(6) -0.029(5) -0.014(5) -0.060(5)
C16 0.052(4) 0.085(5) 0.175(9) -0.058(6) -0.011(5) 0.008(4)
C23 0.062(5) 0.106(6) 0.105(6) -0.007(5) 0.006(4) -0.039(4)
C20 0.046(4) 0.130(7) 0.072(5) -0.021(5) -0.008(4) 0.000(4)
C24 0.098(3) 0.095(3) 0.101(3) -0.047(2) 0.0001(18) -0.0160(18)
C26 0.104(3) 0.121(3) 0.112(3) -0.0441(19) -0.0217(19) -0.0060(18)

loop_
_atom_type_symbol
_atom_type_description
_atom_type_scat_dispersion_real
_atom_type_scat_dispersion_imag
_atom_type_scat_source
C C 0.0033 0.0016 'International Tables Vol C Tables 4.2.6.8 and 6.1.1.4'
H H 0.0000 0.0000 'International Tables Vol C Tables 4.2.6.8 and 6.1.1.4'
Au Au -2.0133 8.8022 'International Tables Vol C Tables 4.2.6.8 and 6.1.1.4'
Br Br -0.2901 2.4595 'International Tables Vol C Tables 4.2.6.8 and 6.1.1.4'
F F 0.0171 0.0103 'International Tables Vol C Tables 4.2.6.8 and 6.1.1.4'
N N 0.0061 0.0033 'International Tables Vol C Tables 4.2.6.8 and 6.1.1.4'
P P 0.1023 0.0942 'International Tables Vol C Tables 4.2.6.8 and 6.1.1.4'

loop_
_geom_angle_atom_site_label_1
_geom_angle_atom_site_label_2
_geom_angle_atom_site_label_3
_geom_angle
_geom_angle_site_symmetry_1
_geom_angle_site_symmetry_3
C1 Au1 C1 180.0(2) 2_666 .
F1 P1 F1 180.0 . 2_577
F2 P1 F1 86.5(3) 2_577 2_577
F2 P1 F1 86.5(3) . .
F2 P1 F1 93.5(3) . 2_577
F2 P1 F1 93.5(3) 2_577 .
F2 P1 F2 180.0(3) 2_577 .
F3 P1 F1 90.0(2) 2_577 2_577
F3 P1 F1 90.0(2) . .
F3 P1 F1 90.0(2) . 2_577
F3 P1 F1 90.0(2) 2_577 .
F3 P1 F2 90.1(2) 2_577 2_577
F3 P1 F2 89.9(2) 2_577 .
F3 P1 F2 90.1(2) . .
F3 P1 F2 89.9(2) . 2_577
F3 P1 F3 180.0 2_577 .
N2 N1 C1 115.2(3) . .
N2 N1 C9 118.1(3) . .
C1 N1 C9 126.6(3) . .
N2 N3 C3 118.7(3) . .
N2 N3 C2 111.5(3) . .
C2 N3 C3 129.8(4) . .
N1 N2 N3 103.0(3) . .
N1 C1 Au1 123.9(3) . .
C2 C1 Au1 134.8(3) . .
C2 C1 N1 101.3(3) . .
C10 C9 N1 117.8(4) . .
C14 C9 N1 117.8(4) . .
C14 C9 C10 124.4(4) . .
C4 C3 N3 118.1(4) . .
C4 C3 C8 124.4(4) . .
C8 C3 N3 117.5(4) . .
N3 C2 Br1 121.2(3) . .
N3 C2 C1 109.0(4) . .
C1 C2 Br1 129.8(3) . .
C9 C10 C18 123.1(4) . .
C11 C10 C9 116.2(5) . .
C11 C10 C18 120.7(4) . .
C3 C4 C21 121.8(4) . .
C5 C4 C3 116.7(5) . .
C5 C4 C21 121.6(5) . .
C3 C8 C7 115.9(5) . .
C3 C8 C25 122.5(5) . .
C7 C8 C25 121.6(5) . .
C9 C14 C15 122.3(4) . .
C13 C14 C9 117.1(4) . .
C13 C14 C15 120.6(5) . .
C8 C7 H7 119.5 . .
C6 C7 C8 121.0(5) . .
C6 C7 H7 119.5 . .
C7 C6 H6 119.4 . .
C7 C6 C5 121.2(5) . .
C5 C6 H6 119.4 . .
C14 C15 H15 108.1 . .
C14 C15 C16 111.1(5) . .
C17 C15 C14 112.2(4) . .
C17 C15 H15 108.1 . .
C17 C15 C16 109.1(5) . .
C16 C15 H15 108.1 . .
C4 C21 H21 108.5 . .
C4 C21 C22 110.4(4) . .
C4 C21 C23 110.8(5) . .
C22 C21 H21 108.5 . .
C22 C21 C23 110.0(5) . .
C23 C21 H21 108.5 . .
C14 C13 H13 120.0 . .
C12 C13 C14 120.1(5) . .
C12 C13 H13 120.0 . .
C13 C12 H12 119.1 . .
C13 C12 C11 121.9(5) . .
C11 C12 H12 119.1 . .
C8 C25 H25 106.7 . .
C8 C25 C24 112.4(5) . .
C8 C25 C26 111.0(6) . .
C24 C25 H25 106.7 . .
C24 C25 C26 112.8(6) . .
C26 C25 H25 106.7 . .
C4 C5 H5 119.6 . .
C6 C5 C4 120.8(5) . .
C6 C5 H5 119.6 . .
C10 C11 H11 119.8 . .
C12 C11 C10 120.4(5) . .
C12 C11 H11 119.8 . .
C10 C18 H18 108.1 . .
C10 C18 C19 110.5(6) . .
C10 C18 C20 110.9(5) . .
C19 C18 H18 108.1 . .
C19 C18 C20 110.9(5) . .
C20 C18 H18 108.1 . .
C15 C17 H17A 109.5 . .
C15 C17 H17B 109.5 . .
C15 C17 H17C 109.5 . .
H17A C17 H17B 109.5 . .
H17A C17 H17C 109.5 . .
H17B C17 H17C 109.5 . .
C21 C22 H22A 109.5 . .
C21 C22 H22B 109.5 . .
C21 C22 H22C 109.5 . .
H22A C22 H22B 109.5 . .
H22A C22 H22C 109.5 . .
H22B C22 H22C 109.5 . .
C18 C19 H19A 109.5 . .
C18 C19 H19B 109.5 . .
C18 C19 H19C 109.5 . .
H19A C19 H19B 109.5 . .
H19A C19 H19C 109.5 . .
H19B C19 H19C 109.5 . .
C15 C16 H16A 109.5 . .
C15 C16 H16B 109.5 . .
C15 C16 H16C 109.5 . .
H16A C16 H16B 109.5 . .
H16A C16 H16C 109.5 . .
H16B C16 H16C 109.5 . .
C21 C23 H23A 109.5 . .
C21 C23 H23B 109.5 . .
C21 C23 H23C 109.5 . .
H23A C23 H23B 109.5 . .
H23A C23 H23C 109.5 . .
H23B C23 H23C 109.5 . .
C18 C20 H20A 109.5 . .
C18 C20 H20B 109.5 . .
C18 C20 H20C 109.5 . .
H20A C20 H20B 109.5 . .
H20A C20 H20C 109.5 . .
H20B C20 H20C 109.5 . .
C25 C24 H24A 109.5 . .
C25 C24 H24B 109.5 . .
C25 C24 H24C 109.5 . .
H24A C24 H24B 109.5 . .
H24A C24 H24C 109.5 . .
H24B C24 H24C 109.5 . .
C25 C26 H26A 109.5 . .
C25 C26 H26B 109.5 . .
C25 C26 H26C 109.5 . .
H26A C26 H26B 109.5 . .
H26A C26 H26C 109.5 . .
H26B C26 H26C 109.5 . .

loop_
_geom_bond_atom_site_label_1
_geom_bond_atom_site_label_2
_geom_bond_distance
_geom_bond_site_symmetry_2
Au1 C1 2.023(4) 2_666
Au1 C1 2.023(4) .
Br1 C2 1.855(4) .
P1 F1 1.573(4) .
P1 F1 1.573(4) 2_577
P1 F2 1.570(4) 2_577
P1 F2 1.570(4) .
P1 F3 1.560(4) .
P1 F3 1.560(4) 2_577
N1 N2 1.325(4) .
N1 C1 1.372(5) .
N1 C9 1.448(5) .
N3 N2 1.326(5) .
N3 C3 1.454(5) .
N3 C2 1.346(5) .
C1 C2 1.368(6) .
C9 C10 1.396(6) .
C9 C14 1.388(6) .
C3 C4 1.393(6) .
C3 C8 1.393(6) .
C10 C11 1.393(7) .
C10 C18 1.502(7) .
C4 C21 1.519(7) .
C4 C5 1.388(7) .
C8 C7 1.401(7) .
C8 C25 1.498(7) .
C14 C15 1.514(7) .
C14 C13 1.385(7) .
C7 H7 0.9500 .
C7 C6 1.371(8) .
C6 H6 0.9500 .
C6 C5 1.373(8) .
C15 H15 1.0000 .
C15 C17 1.512(7) .
C15 C16 1.534(8) .
C21 H21 1.0000 .
C21 C22 1.522(8) .
C21 C23 1.524(8) .
C13 H13 0.9500 .
C13 C12 1.373(8) .
C12 H12 0.9500 .
C12 C11 1.379(8) .
C25 H25 1.0000 .
C25 C24 1.508(9) .
C25 C26 1.537(10) .
C5 H5 0.9500 .
C11 H11 0.9500 .
C18 H18 1.0000 .
C18 C19 1.522(9) .
C18 C20 1.524(9) .
C17 H17A 0.9800 .
C17 H17B 0.9800 .
C17 H17C 0.9800 .
C22 H22A 0.9800 .
C22 H22B 0.9800 .
C22 H22C 0.9800 .
C19 H19A 0.9800 .
C19 H19B 0.9800 .
C19 H19C 0.9800 .
C16 H16A 0.9800 .
C16 H16B 0.9800 .
C16 H16C 0.9800 .
C23 H23A 0.9800 .
C23 H23B 0.9800 .
C23 H23C 0.9800 .
C20 H20A 0.9800 .
C20 H20B 0.9800 .
C20 H20C 0.9800 .
C24 H24A 0.9800 .
C24 H24B 0.9800 .
C24 H24C 0.9800 .
C26 H26A 0.9800 .
C26 H26B 0.9800 .
C26 H26C 0.9800 .

loop_
_smtbx_masks_void_nr
_smtbx_masks_void_average_x
_smtbx_masks_void_average_y
_smtbx_masks_void_average_z
_smtbx_masks_void_volume
_smtbx_masks_void_count_electrons
1 0.000 0.500 0.500 324.4 71.9
